data_4070296
loop_
_publ_author_name
'Rosen, Evelyn L.'
'Varnado, C. Daniel'
'Tennyson, Andrew G.'
'Khramov, Dimitri M.'
'Kamplain, Justin W.'
'Sung, Daphne H.'
'Cresswell, Philip T.'
'Lynch, Vincent M.'
'Bielawski, Christopher W.'

_publ_section_title
;
 Redox-Active N-Heterocyclic Carbenes: Design, Synthesis, and Evaluation
 of Their Electronic Properties
;
_journal_issue 23
_journal_name_full Organometallics
_journal_page_first 6695
_journal_paper_doi 10.1021/om900698x
_journal_volume 28
_journal_year 2009
_chemical_formula_moiety 'C29 H26 N2 O2, 2 C O, Cl, Ir, 1/2 C6 H14'
_chemical_formula_sum 'C34 H33 Cl Ir N2 O4'
_chemical_formula_weight 761.27
_chemical_name_common 6b
_chemical_name_systematic
;
 ?
;
_space_group_IT_number 2
_symmetry_cell_setting triclinic
_symmetry_space_group_name_Hall '-P 1'
_symmetry_space_group_name_H-M 'P -1'
_atom_sites_solution_hydrogens geom
_atom_sites_solution_primary direct
_atom_sites_solution_secondary difmap
_audit_creation_method SHELXL-97
_cell_angle_alpha 78.022(2)
_cell_angle_beta 86.983(2)
_cell_angle_gamma 75.369(2)
_cell_formula_units_Z 2
_cell_length_a 7.4270(3)
_cell_length_b 11.5120(5)
_cell_length_c 19.9680(10)
_cell_measurement_reflns_used 3476
_cell_measurement_temperature 153(2)
_cell_measurement_theta_max 27.5
_cell_measurement_theta_min 1
_cell_volume 1615.93(13)
_computing_cell_refinement 'Collect software, Nonius B.V. 1998'
_computing_data_collection 'Collect software, Nonius B.V. 1998'
_computing_data_reduction
;
DENZO and Scalepack (Otwinoski and Minor, 1997)
;
_computing_molecular_graphics 'XP SHELXTL/PC, Siemens Analytical'
_computing_structure_refinement 'XL SHELXTL/PC, Siemens Analytical'
_computing_structure_solution
;

SIR97 - Altomare A., Burla M.C., Camalli M., Cascarano G.L., Giacovazzo C., 
Guagliardi A., Moliterni A.G.G., Polidori G.,Spagna R.
;
_diffrn_ambient_temperature 153(2)
_diffrn_measured_fraction_theta_full 0.962
_diffrn_measured_fraction_theta_max 0.962
_diffrn_measurement_device_type 'Nonius Kappa CCD'
_diffrn_measurement_method '\f and \w scans'
_diffrn_radiation_monochromator graphite
_diffrn_radiation_source 'fine-focus sealed tube'
_diffrn_radiation_type MoK\a
_diffrn_radiation_wavelength 0.71073
_diffrn_reflns_av_R_equivalents 0.0216
_diffrn_reflns_av_sigmaI/netI 0.0422
_diffrn_reflns_limit_h_max 6
_diffrn_reflns_limit_h_min -8
_diffrn_reflns_limit_k_max 13
_diffrn_reflns_limit_k_min -13
_diffrn_reflns_limit_l_max 23
_diffrn_reflns_limit_l_min -20
_diffrn_reflns_number 7077
_diffrn_reflns_theta_full 25.00
_diffrn_reflns_theta_max 25.00
_diffrn_reflns_theta_min 2.09
_exptl_absorpt_coefficient_mu 4.253
_exptl_absorpt_correction_T_max 0.65
_exptl_absorpt_correction_T_min 0.46
_exptl_absorpt_correction_type multi-scan
_exptl_crystal_colour green
_exptl_crystal_density_diffrn 1.565
_exptl_crystal_density_method 'not measured'
_exptl_crystal_description needles
_exptl_crystal_F_000 754
_exptl_crystal_size_max 0.25
_exptl_crystal_size_mid 0.10
_exptl_crystal_size_min 0.10
_refine_diff_density_max 1.191
_refine_diff_density_min -1.351
_refine_diff_density_rms 0.106
_refine_ls_extinction_coef 0.0020(3)
_refine_ls_extinction_expression Fc^*^=kFc[1+0.001xFc^2^\l^3^/sin(2\q)]^-1/4^
_refine_ls_extinction_method SHELXL
_refine_ls_goodness_of_fit_ref 1.022
_refine_ls_hydrogen_treatment constr
_refine_ls_matrix_type full
_refine_ls_number_parameters 359
_refine_ls_number_reflns 5474
_refine_ls_number_restraints 0
_refine_ls_restrained_S_all 1.022
_refine_ls_R_factor_all 0.0305
_refine_ls_R_factor_gt 0.0271
_refine_ls_shift/su_max 0.030
_refine_ls_shift/su_mean 0.002
_refine_ls_structure_factor_coef Fsqd
_refine_ls_weighting_details 'calc w=1/[\s^2^(Fo^2^)+(0.0418P)^2^+1.2936P] where P=(Fo^2^+2Fc^2^)/3'
_refine_ls_weighting_scheme calc
_refine_ls_wR_factor_gt 0.0709
_refine_ls_wR_factor_ref 0.0730
_reflns_number_gt 5091
_reflns_number_total 5474
_reflns_threshold_expression >2sigma(I)
_cod_data_source_file om900698x_si_002.cif
_cod_data_source_block mesirco
_cod_depositor_comments
;
The following automatic conversions were performed:

'_symmetry_cell_setting' value 'Triclinic' changed to 'triclinic'
according to /home/saulius/struct/CIF-dictionaries/cif_core.dic
dictionary named 'cif_core.dic' version 2.4.2 from 2011-04-26.

Automatic conversion script
Id: cif_fix_values 1715 2011-07-08 13:25:40Z adriana 
;
_cod_original_sg_symbol_H-M P-1
_cod_database_code 4070296

loop_
_symmetry_equiv_pos_as_xyz
'x, y, z'
'-x, -y, -z'

loop_
_atom_site_label
_atom_site_type_symbol
_atom_site_fract_x
_atom_site_fract_y
_atom_site_fract_z
_atom_site_U_iso_or_equiv
_atom_site_adp_type
_atom_site_occupancy
_atom_site_symmetry_multiplicity
_atom_site_calc_flag
_atom_site_refinement_flags
Ir1 Ir -0.013846(19) 0.041622(12) 0.745150(7) 0.02645(8) Uani 1 1 d .
Cl1 Cl -0.28064(15) 0.18225(11) 0.69333(6) 0.0440(3) Uani 1 1 d .
O1 O 0.3650(4) 0.3984(2) 0.55977(14) 0.0334(6) Uani 1 1 d .
O2 O 0.3114(5) 0.4211(3) 0.82843(16) 0.0496(9) Uani 1 1 d .
N1 N 0.1803(4) 0.2358(2) 0.66256(15) 0.0209(6) Uani 1 1 d .
N2 N 0.1679(4) 0.2416(3) 0.77097(15) 0.0237(6) Uani 1 1 d .
C1 C 0.1224(5) 0.1815(3) 0.7243(2) 0.0230(8) Uani 1 1 d .
C2 C 0.2584(5) 0.3296(3) 0.67053(19) 0.0225(7) Uani 1 1 d .
C3 C 0.3450(5) 0.4087(3) 0.61909(19) 0.0239(8) Uani 1 1 d .
C4 C 0.4071(5) 0.5043(3) 0.6461(2) 0.0257(8) Uani 1 1 d .
C5 C 0.4805(5) 0.5884(3) 0.6001(2) 0.0289(8) Uani 1 1 d .
H5A H 0.4876 0.5855 0.5528 0.035 Uiso 1 1 calc R
C6 C 0.5437(6) 0.6771(3) 0.6232(2) 0.0356(10) Uani 1 1 d .
H6A H 0.5950 0.7342 0.5917 0.043 Uiso 1 1 calc R
C7 C 0.5319(6) 0.6824(4) 0.6924(2) 0.0394(10) Uani 1 1 d .
H7A H 0.5757 0.7428 0.7080 0.047 Uiso 1 1 calc R
C8 C 0.4565(6) 0.5998(4) 0.7383(2) 0.0354(9) Uani 1 1 d .
H8A H 0.4475 0.6042 0.7854 0.042 Uiso 1 1 calc R
C9 C 0.3938(5) 0.5102(3) 0.7158(2) 0.0285(8) Uani 1 1 d .
C10 C 0.3175(6) 0.4206(4) 0.7680(2) 0.0316(9) Uani 1 1 d .
C11 C 0.2488(5) 0.3331(3) 0.73815(19) 0.0245(8) Uani 1 1 d .
C12 C 0.1494(5) 0.2059(3) 0.59775(18) 0.0230(7) Uani 1 1 d .
C13 C 0.2614(5) 0.1007(3) 0.5795(2) 0.0255(8) Uani 1 1 d .
C14 C 0.2255(6) 0.0760(4) 0.5170(2) 0.0314(9) Uani 1 1 d .
H14A H 0.2980 0.0036 0.5039 0.038 Uiso 1 1 calc R
C15 C 0.0873(6) 0.1535(4) 0.4729(2) 0.0346(9) Uani 1 1 d .
C16 C -0.0181(6) 0.2585(4) 0.4932(2) 0.0346(9) Uani 1 1 d .
H16A H -0.1125 0.3126 0.4634 0.041 Uiso 1 1 calc R
C17 C 0.0096(5) 0.2872(4) 0.5556(2) 0.0290(8) Uani 1 1 d .
C18 C 0.4151(6) 0.0164(4) 0.6247(2) 0.0349(9) Uani 1 1 d .
H18A H 0.4896 -0.0443 0.5998 0.052 Uiso 1 1 calc R
H18B H 0.3618 -0.0256 0.6657 0.052 Uiso 1 1 calc R
H18C H 0.4945 0.0640 0.6381 0.052 Uiso 1 1 calc R
C19 C 0.0565(7) 0.1257(5) 0.4043(2) 0.0509(13) Uani 1 1 d .
H19A H 0.1322 0.1649 0.3695 0.076 Uiso 1 1 calc R
H19B H -0.0753 0.1572 0.3919 0.076 Uiso 1 1 calc R
H19C H 0.0926 0.0368 0.4072 0.076 Uiso 1 1 calc R
C20 C -0.1079(6) 0.4020(4) 0.5748(2) 0.0389(10) Uani 1 1 d .
H20A H -0.1574 0.3825 0.6211 0.058 Uiso 1 1 calc R
H20B H -0.2112 0.4379 0.5423 0.058 Uiso 1 1 calc R
H20C H -0.0319 0.4608 0.5734 0.058 Uiso 1 1 calc R
C21 C 0.1318(5) 0.2113(3) 0.84388(19) 0.0271(8) Uani 1 1 d .
C22 C 0.2740(6) 0.1343(4) 0.8866(2) 0.0334(9) Uani 1 1 d .
C23 C 0.2324(7) 0.1070(4) 0.9555(2) 0.0413(10) Uani 1 1 d .
H23A H 0.3265 0.0541 0.9858 0.050 Uiso 1 1 calc R
C24 C 0.0599(7) 0.1535(4) 0.9823(2) 0.0427(11) Uani 1 1 d .
C25 C -0.0750(6) 0.2308(4) 0.9375(2) 0.0392(10) Uani 1 1 d .
H25A H -0.1941 0.2635 0.9552 0.047 Uiso 1 1 calc R
C26 C -0.0436(6) 0.2625(4) 0.8680(2) 0.0321(9) Uani 1 1 d .
C27 C 0.4664(6) 0.0867(5) 0.8600(2) 0.0470(12) Uani 1 1 d .
H27A H 0.5485 0.1357 0.8697 0.071 Uiso 1 1 calc R
H27B H 0.4608 0.0925 0.8104 0.071 Uiso 1 1 calc R
H27C H 0.5149 0.0009 0.8825 0.071 Uiso 1 1 calc R
C28 C 0.0218(9) 0.1221(5) 1.0579(2) 0.0606(15) Uani 1 1 d .
H28A H 0.0621 0.1783 1.0811 0.091 Uiso 1 1 calc R
H28B H 0.0904 0.0378 1.0764 0.091 Uiso 1 1 calc R
H28C H -0.1118 0.1298 1.0653 0.091 Uiso 1 1 calc R
C29 C -0.1891(7) 0.3532(5) 0.8210(3) 0.0470(11) Uani 1 1 d .
H29A H -0.3010 0.3807 0.8475 0.070 Uiso 1 1 calc R
H29B H -0.2202 0.3141 0.7855 0.070 Uiso 1 1 calc R
H29C H -0.1407 0.4238 0.7995 0.070 Uiso 1 1 calc R
O1A O 0.3214(5) -0.1377(3) 0.80975(19) 0.0526(9) Uani 1 1 d .
C1A C 0.1947(7) -0.0697(4) 0.7858(2) 0.0339(9) Uani 1 1 d .
O1B O -0.2288(5) -0.1538(3) 0.77458(19) 0.0588(10) Uani 1 1 d .
C1B C -0.1489(7) -0.0814(4) 0.7632(2) 0.0404(10) Uani 1 1 d .

loop_
_atom_site_aniso_label
_atom_site_aniso_U_11
_atom_site_aniso_U_22
_atom_site_aniso_U_33
_atom_site_aniso_U_23
_atom_site_aniso_U_13
_atom_site_aniso_U_12
Ir1 0.03381(12) 0.03199(11) 0.01817(11) -0.00509(7) 0.00227(7) -0.01697(7)
Cl1 0.0333(6) 0.0547(7) 0.0446(7) -0.0018(5) -0.0078(5) -0.0171(5)
O1 0.0456(16) 0.0397(15) 0.0187(15) -0.0043(12) 0.0031(12) -0.0193(13)
O2 0.082(2) 0.060(2) 0.0232(18) -0.0117(15) 0.0012(16) -0.0457(18)
N1 0.0239(15) 0.0221(14) 0.0172(16) -0.0028(12) -0.0009(12) -0.0071(12)
N2 0.0311(17) 0.0284(15) 0.0139(16) -0.0024(12) -0.0006(13) -0.0130(13)
C1 0.0218(18) 0.0278(18) 0.020(2) -0.0033(15) -0.0017(14) -0.0072(14)
C2 0.0232(18) 0.0237(17) 0.021(2) -0.0042(14) -0.0028(14) -0.0069(14)
C3 0.0237(18) 0.0263(18) 0.019(2) -0.0002(15) -0.0006(15) -0.0044(14)
C4 0.0246(19) 0.0252(18) 0.027(2) -0.0045(15) -0.0004(15) -0.0069(14)
C5 0.0267(19) 0.0274(19) 0.029(2) -0.0005(16) 0.0000(16) -0.0050(15)
C6 0.036(2) 0.0264(19) 0.045(3) -0.0037(18) 0.0063(19) -0.0130(16)
C7 0.048(3) 0.031(2) 0.045(3) -0.0091(19) -0.004(2) -0.0184(19)
C8 0.045(2) 0.031(2) 0.033(2) -0.0060(18) -0.0053(19) -0.0132(18)
C9 0.029(2) 0.0287(19) 0.028(2) -0.0037(16) -0.0030(16) -0.0094(15)
C10 0.036(2) 0.037(2) 0.026(2) -0.0064(17) -0.0010(17) -0.0171(17)
C11 0.0287(19) 0.0283(18) 0.019(2) -0.0026(15) 0.0004(15) -0.0123(15)
C12 0.0251(18) 0.0315(19) 0.0160(19) -0.0042(15) 0.0010(14) -0.0143(15)
C13 0.030(2) 0.0266(18) 0.024(2) -0.0054(15) 0.0048(16) -0.0153(15)
C14 0.039(2) 0.039(2) 0.025(2) -0.0130(17) 0.0102(17) -0.0217(17)
C15 0.034(2) 0.059(3) 0.021(2) -0.0113(19) 0.0065(17) -0.028(2)
C16 0.028(2) 0.054(3) 0.021(2) -0.0020(19) -0.0027(16) -0.0130(18)
C17 0.0247(19) 0.038(2) 0.022(2) -0.0014(17) 0.0006(15) -0.0085(16)
C18 0.035(2) 0.034(2) 0.031(2) -0.0082(18) 0.0054(18) -0.0019(17)
C19 0.054(3) 0.089(4) 0.027(3) -0.023(3) 0.007(2) -0.040(3)
C20 0.038(2) 0.041(2) 0.031(2) -0.0028(19) -0.0025(18) 0.0008(18)
C21 0.039(2) 0.0329(19) 0.0156(19) -0.0042(15) 0.0025(16) -0.0215(16)
C22 0.038(2) 0.039(2) 0.022(2) 0.0006(17) -0.0022(17) -0.0138(18)
C23 0.050(3) 0.053(3) 0.021(2) -0.0019(19) -0.004(2) -0.018(2)
C24 0.066(3) 0.048(3) 0.021(2) -0.007(2) 0.007(2) -0.028(2)
C25 0.046(3) 0.050(2) 0.030(2) -0.015(2) 0.013(2) -0.023(2)
C26 0.040(2) 0.034(2) 0.026(2) -0.0079(17) 0.0030(18) -0.0160(17)
C27 0.041(3) 0.062(3) 0.030(3) 0.000(2) -0.004(2) -0.005(2)
C28 0.092(4) 0.071(3) 0.022(3) -0.006(2) 0.010(3) -0.032(3)
C29 0.043(3) 0.056(3) 0.040(3) -0.012(2) 0.000(2) -0.006(2)
O1A 0.051(2) 0.0494(19) 0.048(2) 0.0051(16) 0.0046(17) -0.0076(17)
C1A 0.051(3) 0.031(2) 0.020(2) 0.0005(17) 0.0073(19) -0.016(2)
O1B 0.080(3) 0.067(2) 0.051(2) -0.0128(18) 0.0076(19) -0.057(2)
C1B 0.056(3) 0.046(2) 0.029(2) -0.011(2) -0.001(2) -0.028(2)

loop_
_atom_type_symbol
_atom_type_description
_atom_type_scat_dispersion_real
_atom_type_scat_dispersion_imag
_atom_type_scat_source
C C 0.0033 0.0016 'International Tables Vol C Tables 4.2.6.8 and 6.1.1.4'
H H 0.0000 0.0000 'International Tables Vol C Tables 4.2.6.8 and 6.1.1.4'
N N 0.0061 0.0033 'International Tables Vol C Tables 4.2.6.8 and 6.1.1.4'
O O 0.0106 0.0060 'International Tables Vol C Tables 4.2.6.8 and 6.1.1.4'
Cl Cl 0.1484 0.1585 'International Tables Vol C Tables 4.2.6.8 and 6.1.1.4'
Ir Ir -1.4442 7.9887 'International Tables Vol C Tables 4.2.6.8 and 6.1.1.4'

loop_
_geom_angle_atom_site_label_1
_geom_angle_atom_site_label_2
_geom_angle_atom_site_label_3
_geom_angle
C1A Ir1 C1B 90.4(2)
C1A Ir1 C1 92.10(16)
C1B Ir1 C1 177.45(16)
C1A Ir1 Cl1 179.57(13)
C1B Ir1 Cl1 89.18(15)
C1 Ir1 Cl1 88.32(10)
C1 N1 C2 110.0(3)
C1 N1 C12 124.4(3)
C2 N1 C12 125.4(3)
C1 N2 C11 109.9(3)
C1 N2 C21 123.6(3)
C11 N2 C21 126.4(3)
N1 C1 N2 105.5(3)
N1 C1 Ir1 128.3(3)
N2 C1 Ir1 126.2(3)
C11 C2 N1 106.9(3)
C11 C2 C3 124.0(3)
N1 C2 C3 129.0(3)
O1 C3 C2 123.3(3)
O1 C3 C4 122.7(3)
C2 C3 C4 114.0(3)
C5 C4 C9 119.9(3)
C5 C4 C3 118.1(3)
C9 C4 C3 122.0(3)
C4 C5 C6 120.0(4)
C4 C5 H5A 120.0
C6 C5 H5A 120.0
C5 C6 C7 120.2(4)
C5 C6 H6A 119.9
C7 C6 H6A 119.9
C8 C7 C6 120.1(4)
C8 C7 H7A 120.0
C6 C7 H7A 120.0
C7 C8 C9 120.3(4)
C7 C8 H8A 119.9
C9 C8 H8A 119.9
C8 C9 C4 119.6(4)
C8 C9 C10 118.2(4)
C4 C9 C10 122.2(3)
O2 C10 C11 123.2(4)
O2 C10 C9 123.3(4)
C11 C10 C9 113.5(3)
C2 C11 N2 107.6(3)
C2 C11 C10 124.0(3)
N2 C11 C10 128.5(3)
C17 C12 C13 122.9(3)
C17 C12 N1 117.5(3)
C13 C12 N1 119.6(3)
C12 C13 C14 117.2(4)
C12 C13 C18 122.1(3)
C14 C13 C18 120.7(3)
C15 C14 C13 122.4(4)
C15 C14 H14A 118.8
C13 C14 H14A 118.8
C16 C15 C14 117.9(4)
C16 C15 C19 121.2(4)
C14 C15 C19 120.8(4)
C15 C16 C17 122.3(4)
C15 C16 H16A 118.8
C17 C16 H16A 118.8
C12 C17 C16 117.2(4)
C12 C17 C20 122.7(4)
C16 C17 C20 120.0(4)
C13 C18 H18A 109.5
C13 C18 H18B 109.5
H18A C18 H18B 109.5
C13 C18 H18C 109.5
H18A C18 H18C 109.5
H18B C18 H18C 109.5
C15 C19 H19A 109.5
C15 C19 H19B 109.5
H19A C19 H19B 109.5
C15 C19 H19C 109.5
H19A C19 H19C 109.5
H19B C19 H19C 109.5
C17 C20 H20A 109.5
C17 C20 H20B 109.5
H20A C20 H20B 109.5
C17 C20 H20C 109.5
H20A C20 H20C 109.5
H20B C20 H20C 109.5
C26 C21 C22 122.9(4)
C26 C21 N2 118.2(3)
C22 C21 N2 118.8(4)
C23 C22 C21 116.7(4)
C23 C22 C27 121.2(4)
C21 C22 C27 122.0(4)
C24 C23 C22 122.9(4)
C24 C23 H23A 118.5
C22 C23 H23A 118.5
C23 C24 C25 117.7(4)
C23 C24 C28 121.0(5)
C25 C24 C28 121.3(5)
C24 C25 C26 122.7(4)
C24 C25 H25A 118.7
C26 C25 H25A 118.7
C25 C26 C21 117.0(4)
C25 C26 C29 121.5(4)
C21 C26 C29 121.4(4)
C22 C27 H27A 109.5
C22 C27 H27B 109.5
H27A C27 H27B 109.5
C22 C27 H27C 109.5
H27A C27 H27C 109.5
H27B C27 H27C 109.5
C24 C28 H28A 109.5
C24 C28 H28B 109.5
H28A C28 H28B 109.5
C24 C28 H28C 109.5
H28A C28 H28C 109.5
H28B C28 H28C 109.5
C26 C29 H29A 109.5
C26 C29 H29B 109.5
H29A C29 H29B 109.5
C26 C29 H29C 109.5
H29A C29 H29C 109.5
H29B C29 H29C 109.5
O1A C1A Ir1 179.2(4)
O1B C1B Ir1 179.2(4)

loop_
_geom_bond_atom_site_label_1
_geom_bond_atom_site_label_2
_geom_bond_distance
Ir1 C1A 1.843(5)
Ir1 C1B 1.900(5)
Ir1 C1 2.071(4)
Ir1 Cl1 2.3489(11)
O1 C3 1.213(5)
O2 C10 1.206(5)
N1 C1 1.362(5)
N1 C2 1.387(5)
N1 C12 1.449(5)
N2 C1 1.371(5)
N2 C11 1.376(5)
N2 C21 1.452(5)
C2 C11 1.357(5)
C2 C3 1.462(5)
C3 C4 1.498(5)
C4 C5 1.386(5)
C4 C9 1.405(6)
C5 C6 1.392(6)
C5 H5A 0.9500
C6 C7 1.392(6)
C6 H6A 0.9500
C7 C8 1.382(6)
C7 H7A 0.9500
C8 C9 1.393(5)
C8 H8A 0.9500
C9 C10 1.502(5)
C10 C11 1.474(5)
C12 C17 1.391(5)
C12 C13 1.391(5)
C13 C14 1.390(5)
C13 C18 1.498(5)
C14 C15 1.389(6)
C14 H14A 0.9500
C15 C16 1.389(6)
C15 C19 1.510(6)
C16 C17 1.392(6)
C16 H16A 0.9500
C17 C20 1.500(6)
C18 H18A 0.9800
C18 H18B 0.9800
C18 H18C 0.9800
C19 H19A 0.9800
C19 H19B 0.9800
C19 H19C 0.9800
C20 H20A 0.9800
C20 H20B 0.9800
C20 H20C 0.9800
C21 C26 1.393(6)
C21 C22 1.392(5)
C22 C23 1.383(6)
C22 C27 1.507(6)
C23 C24 1.383(7)
C23 H23A 0.9500
C24 C25 1.382(7)
C24 C28 1.506(6)
C25 C26 1.383(6)
C25 H25A 0.9500
C26 C29 1.506(6)
C27 H27A 0.9800
C27 H27B 0.9800
C27 H27C 0.9800
C28 H28A 0.9800
C28 H28B 0.9800
C28 H28C 0.9800
C29 H29A 0.9800
C29 H29B 0.9800
C29 H29C 0.9800
O1A C1A 1.117(5)
O1B C1B 1.120(5)

loop_
_geom_torsion_atom_site_label_1
_geom_torsion_atom_site_label_2
_geom_torsion_atom_site_label_3
_geom_torsion_atom_site_label_4
_geom_torsion
C2 N1 C1 N2 -0.8(4)
C12 N1 C1 N2 -176.0(3)
C2 N1 C1 Ir1 177.3(2)
C12 N1 C1 Ir1 2.2(5)
C11 N2 C1 N1 1.3(4)
C21 N2 C1 N1 -179.4(3)
C11 N2 C1 Ir1 -176.9(2)
C21 N2 C1 Ir1 2.4(5)
C1A Ir1 C1 N1 108.4(3)
C1B Ir1 C1 N1 -82(4)
Cl1 Ir1 C1 N1 -71.5(3)
C1A Ir1 C1 N2 -73.8(3)
C1B Ir1 C1 N2 95(3)
Cl1 Ir1 C1 N2 106.3(3)
C1 N1 C2 C11 0.1(4)
C12 N1 C2 C11 175.2(3)
C1 N1 C2 C3 177.3(3)
C12 N1 C2 C3 -7.6(5)
C11 C2 C3 O1 174.2(4)
N1 C2 C3 O1 -2.5(6)
C11 C2 C3 C4 -5.8(5)
N1 C2 C3 C4 177.5(3)
O1 C3 C4 C5 3.9(5)
C2 C3 C4 C5 -176.1(3)
O1 C3 C4 C9 -175.9(3)
C2 C3 C4 C9 4.2(5)
C9 C4 C5 C6 1.1(5)
C3 C4 C5 C6 -178.6(3)
C4 C5 C6 C7 -0.6(6)
C5 C6 C7 C8 -0.3(6)
C6 C7 C8 C9 0.7(6)
C7 C8 C9 C4 -0.1(6)
C7 C8 C9 C10 178.4(4)
C5 C4 C9 C8 -0.8(5)
C3 C4 C9 C8 179.0(3)
C5 C4 C9 C10 -179.3(3)
C3 C4 C9 C10 0.4(5)
C8 C9 C10 O2 -1.5(6)
C4 C9 C10 O2 177.1(4)
C8 C9 C10 C11 177.8(3)
C4 C9 C10 C11 -3.6(5)
N1 C2 C11 N2 0.7(4)
C3 C2 C11 N2 -176.7(3)
N1 C2 C11 C10 -180.0(3)
C3 C2 C11 C10 2.7(6)
C1 N2 C11 C2 -1.2(4)
C21 N2 C11 C2 179.4(3)
C1 N2 C11 C10 179.5(4)
C21 N2 C11 C10 0.1(6)
O2 C10 C11 C2 -178.5(4)
C9 C10 C11 C2 2.2(5)
O2 C10 C11 N2 0.7(7)
C9 C10 C11 N2 -178.6(3)
C1 N1 C12 C17 103.3(4)
C2 N1 C12 C17 -71.1(5)
C1 N1 C12 C13 -78.2(4)
C2 N1 C12 C13 107.4(4)
C17 C12 C13 C14 -1.9(5)
N1 C12 C13 C14 179.7(3)
C17 C12 C13 C18 178.1(4)
N1 C12 C13 C18 -0.3(5)
C12 C13 C14 C15 1.6(6)
C18 C13 C14 C15 -178.4(4)
C13 C14 C15 C16 -0.5(6)
C13 C14 C15 C19 178.0(4)
C14 C15 C16 C17 -0.4(6)
C19 C15 C16 C17 -179.0(4)
C13 C12 C17 C16 1.0(6)
N1 C12 C17 C16 179.4(3)
C13 C12 C17 C20 -178.5(4)
N1 C12 C17 C20 -0.1(5)
C15 C16 C17 C12 0.2(6)
C15 C16 C17 C20 179.8(4)
C1 N2 C21 C26 -84.5(4)
C11 N2 C21 C26 94.7(4)
C1 N2 C21 C22 96.5(4)
C11 N2 C21 C22 -84.3(5)
C26 C21 C22 C23 1.7(6)
N2 C21 C22 C23 -179.3(4)
C26 C21 C22 C27 -175.9(4)
N2 C21 C22 C27 3.1(6)
C21 C22 C23 C24 -0.6(7)
C27 C22 C23 C24 177.0(5)
C22 C23 C24 C25 -0.2(7)
C22 C23 C24 C28 -179.4(4)
C23 C24 C25 C26 0.0(7)
C28 C24 C25 C26 179.2(4)
C24 C25 C26 C21 1.0(6)
C24 C25 C26 C29 -176.0(4)
C22 C21 C26 C25 -1.9(6)
N2 C21 C26 C25 179.2(3)
C22 C21 C26 C29 175.1(4)
N2 C21 C26 C29 -3.9(6)
C1B Ir1 C1A O1A 75(31)
C1 Ir1 C1A O1A -106(31)
Cl1 Ir1 C1A O1A 60(41)
C1A Ir1 C1B O1B 75(33)
C1 Ir1 C1B O1B -94(33)
Cl1 Ir1 C1B O1B -105(33)
